data_1503058
loop_
_publ_author_name
'Morisaki, Yasuhiro'
'Sawamura, Toshiyuki'
'Murakami, Takuya'
'Chujo, Yoshiki'

_publ_section_title
;
 Synthesis of anthracene-stacked oligomers and polymer.
;
_journal_issue 14
_journal_name_full 'Organic letters'
_journal_page_first 3188
_journal_page_last 3191
_journal_paper_doi 10.1021/ol1011295
_journal_volume 12
_journal_year 2010
_chemical_formula_sum 'C72 H50 Fe2 O2'
_chemical_formula_weight 1058.82
_chemical_name_systematic
; 
 ? 
;
_space_group_IT_number 14
_symmetry_cell_setting monoclinic
_symmetry_space_group_name_Hall '-P 2yn'
_symmetry_space_group_name_H-M 'P 1 21/n 1'
_atom_sites_solution_hydrogens geom
_atom_sites_solution_primary direct
_atom_sites_solution_secondary difmap
_audit_creation_method SHELXL-97
_cell_angle_alpha 90.00
_cell_angle_beta 109.354(7)
_cell_angle_gamma 90.00
_cell_formula_units_Z 2
_cell_length_a 14.141(2)
_cell_length_b 10.6057(17)
_cell_length_c 18.010(3)
_cell_measurement_temperature 93(2)
_cell_volume 2548.4(7)
_computing_cell_refinement PROCESS-AUTO
_computing_data_collection PROCESS-AUTO
_computing_data_reduction 'Yadokari-XG (Wakita, 2000)'
_computing_molecular_graphics 'Yadokari-XG (Wakita, 2000)'
_computing_publication_material 'Yadokari-XG (Wakita, 2000)'
_computing_structure_refinement 'SHELXL-97 (Sheldrick, 1997)'
_computing_structure_solution 'SHELXS-97 (Sheldrick, 1990)'
_diffrn_ambient_temperature 93(2)
_diffrn_measured_fraction_theta_full 0.996
_diffrn_measured_fraction_theta_max 0.996
_diffrn_radiation_monochromator graphite
_diffrn_radiation_source 'fine-focus sealed tube'
_diffrn_radiation_type MoK\a
_diffrn_radiation_wavelength 0.71075
_diffrn_reflns_av_R_equivalents 0.1113
_diffrn_reflns_av_sigmaI/netI 0.1071
_diffrn_reflns_limit_h_max 18
_diffrn_reflns_limit_h_min -18
_diffrn_reflns_limit_k_max 13
_diffrn_reflns_limit_k_min -13
_diffrn_reflns_limit_l_max 23
_diffrn_reflns_limit_l_min -23
_diffrn_reflns_number 23597
_diffrn_reflns_theta_full 27.48
_diffrn_reflns_theta_max 27.48
_diffrn_reflns_theta_min 3.05
_exptl_absorpt_coefficient_mu 0.620
_exptl_absorpt_correction_T_max 0.9406
_exptl_absorpt_correction_T_min 0.7467
_exptl_absorpt_correction_type multi-scan
_exptl_absorpt_process_details
;
    Higashi, T. (1995). Program for Absorption Correction.
    Rigaku Corporation, Tokyo, Japan.
;
_exptl_crystal_density_diffrn 1.380
_exptl_crystal_density_method 'not measured'
_exptl_crystal_F_000 1100
_exptl_crystal_size_max 0.50
_exptl_crystal_size_mid 0.30
_exptl_crystal_size_min 0.10
_refine_diff_density_max 0.512
_refine_diff_density_min -0.526
_refine_diff_density_rms 0.071
_refine_ls_extinction_method none
_refine_ls_goodness_of_fit_ref 0.933
_refine_ls_hydrogen_treatment refall
_refine_ls_matrix_type full
_refine_ls_number_parameters 367
_refine_ls_number_reflns 5817
_refine_ls_number_restraints 0
_refine_ls_restrained_S_all 0.933
_refine_ls_R_factor_all 0.1215
_refine_ls_R_factor_gt 0.0569
_refine_ls_shift/su_max 0.001
_refine_ls_shift/su_mean 0.000
_refine_ls_structure_factor_coef Fsqd
_refine_ls_weighting_details 'calc w=1/[\s^2^(Fo^2^)+(0.0589P)^2^+0.0000P] where P=(Fo^2^+2Fc^2^)/3'
_refine_ls_weighting_scheme calc
_refine_ls_wR_factor_gt 0.1095
_refine_ls_wR_factor_ref 0.1307
_reflns_number_gt 3303
_reflns_number_total 5817
_reflns_threshold_expression >2\s(I)
_cod_data_source_file ol1011295_si_002.cif
_cod_data_source_block fcanfc
_cod_original_cell_volume 2548.5(7)
_cod_original_sg_symbol_Hall -p_2yn
_cod_original_sg_symbol_H-M p_21/n
_cod_database_code 1503058

loop_
_symmetry_equiv_pos_as_xyz
'x, y, z'
'-x+1/2, y+1/2, -z+1/2'
'-x, -y, -z'
'x-1/2, -y-1/2, z-1/2'

loop_
_atom_site_label
_atom_site_type_symbol
_atom_site_fract_x
_atom_site_fract_y
_atom_site_fract_z
_atom_site_U_iso_or_equiv
_atom_site_adp_type
_atom_site_occupancy
_atom_site_symmetry_multiplicity
_atom_site_calc_flag
_atom_site_refinement_flags
Fe1 Fe 0.41136(3) -0.51003(4) 0.67266(3) 0.03172(15) Uani 1 1 d .
O2 O 0.44568(14) -0.02946(18) 0.69548(12) 0.0307(5) Uani 1 1 d .
C3 C 0.3648(2) -0.1274(3) 0.79817(17) 0.0296(7) Uani 1 1 d .
C4 C 0.4808(2) 0.0335(3) 0.64349(19) 0.0316(7) Uani 1 1 d .
C5 C 0.5138(2) -0.0805(3) 0.76190(18) 0.0271(7) Uani 1 1 d .
C6 C 0.2777(2) -0.1117(3) 0.78645(17) 0.0282(7) Uani 1 1 d .
C7 C 0.4714(2) -0.1373(3) 0.81259(18) 0.0282(7) Uani 1 1 d .
C8 C 0.3889(2) -0.4992(3) 0.77823(17) 0.0347(7) Uani 1 1 d .
H11 H 0.3641 -0.4237 0.7996 0.042 Uiso 1 1 calc R
C9 C 0.0632(2) -0.0988(3) 0.54152(18) 0.0334(8) Uani 1 1 d .
C10 C 0.3282(2) -0.5979(3) 0.73243(17) 0.0302(7) Uani 1 1 d .
C11 C 0.2128(3) 0.0269(3) 0.54550(18) 0.0346(8) Uani 1 1 d .
C12 C 0.3810(2) -0.3365(3) 0.62251(19) 0.0376(8) Uani 1 1 d .
H16 H 0.3583 -0.2616 0.6458 0.045 Uiso 1 1 calc R
C13 C 0.3936(2) -0.6859(3) 0.7143(2) 0.0349(8) Uani 1 1 d .
H13 H 0.3724 -0.7637 0.6817 0.042 Uiso 1 1 calc R
C14 C 0.4817(2) -0.3696(3) 0.6343(2) 0.0430(9) Uani 1 1 d .
H17 H 0.5426 -0.3223 0.6665 0.052 Uiso 1 1 calc R
C15 C 0.6174(2) -0.0752(3) 0.77721(19) 0.0316(7) Uani 1 1 d .
C16 C 0.5814(2) 0.0558(3) 0.6552(2) 0.0359(8) Uani 1 1 d .
C17 C -0.0442(2) -0.1123(3) 0.51759(18) 0.0340(8) Uani 1 1 d .
C18 C 0.1060(2) 0.0121(3) 0.52365(17) 0.0334(7) Uani 1 1 d .
C19 C 0.4799(3) -0.4830(3) 0.5912(2) 0.0458(9) Uani 1 1 d .
H18 H 0.5400 -0.5299 0.5882 0.055 Uiso 1 1 calc R
C20 C 0.3012(3) 0.0458(3) 0.56135(18) 0.0348(8) Uani 1 1 d .
C21 C 0.3177(3) -0.4279(3) 0.57319(19) 0.0400(8) Uani 1 1 d .
H19 H 0.2427 -0.4287 0.5555 0.048 Uiso 1 1 calc R
C22 C -0.0850(2) -0.2274(3) 0.53540(19) 0.0392(8) Uani 1 1 d .
H1 H -0.1557 -0.2377 0.5191 0.047 Uiso 1 1 calc R
C23 C 0.0803(3) -0.3081(3) 0.6004(2) 0.0419(9) Uani 1 1 d .
H2 H 0.1221 -0.3738 0.6293 0.050 Uiso 1 1 calc R
C24 C 0.6049(3) 0.1280(3) 0.5987(2) 0.0450(9) Uani 1 1 d .
H8 H 0.6734 0.1455 0.6062 0.054 Uiso 1 1 calc R
C25 C 0.5341(2) -0.1984(3) 0.87957(18) 0.0341(8) Uani 1 1 d .
H5 H 0.5066 -0.2387 0.9149 0.041 Uiso 1 1 calc R
C26 C 0.6364(2) -0.2000(3) 0.89399(19) 0.0386(8) Uani 1 1 d .
H6 H 0.6790 -0.2451 0.9380 0.046 Uiso 1 1 calc R
C27 C 0.6636(2) 0.0017(3) 0.7267(2) 0.0412(8) Uani 1 1 d .
C28 C 0.3788(3) -0.5177(3) 0.55325(19) 0.0431(9) Uani 1 1 d .
H20 H 0.3549 -0.5936 0.5193 0.052 Uiso 1 1 calc R
C29 C -0.0245(3) -0.3223(3) 0.5753(2) 0.0417(9) Uani 1 1 d .
H3 H -0.0531 -0.3983 0.5861 0.050 Uiso 1 1 calc R
C30 C 0.4340(3) 0.1473(3) 0.5207(2) 0.0433(9) Uani 1 1 d .
H9 H 0.3843 0.1782 0.4747 0.052 Uiso 1 1 calc R
C31 C 0.6771(2) -0.1365(3) 0.8449(2) 0.0373(8) Uani 1 1 d .
H7 H 0.7479 -0.1345 0.8576 0.045 Uiso 1 1 calc R
C32 C 0.4931(2) -0.6434(3) 0.7488(2) 0.0410(9) Uani 1 1 d .
H14 H 0.5545 -0.6865 0.7455 0.049 Uiso 1 1 calc R
C33 C 0.4049(2) 0.0748(3) 0.57496(18) 0.0327(8) Uani 1 1 d .
C34 C 0.1223(2) -0.2015(3) 0.58380(18) 0.0391(8) Uani 1 1 d .
H4 H 0.1933 -0.1949 0.6008 0.047 Uiso 1 1 calc R
C35 C 0.4909(2) -0.5280(3) 0.7888(2) 0.0427(9) Uani 1 1 d .
H15 H 0.5504 -0.4764 0.8189 0.051 Uiso 1 1 calc R
C36 C 0.5336(3) 0.1741(3) 0.5334(2) 0.0488(10) Uani 1 1 d .
H10 H 0.5522 0.2244 0.4968 0.059 Uiso 1 1 calc R
C37 C 0.7332(3) -0.0807(4) 0.6966(3) 0.0543(11) Uani 1 1 d .
C38 C 0.7247(3) 0.1101(4) 0.7761(3) 0.0571(12) Uani 1 1 d .
H23 H 0.696(2) -0.164(3) 0.667(2) 0.056(11) Uiso 1 1 d .
H22 H 0.762(3) -0.026(3) 0.659(2) 0.073(12) Uiso 1 1 d .
H21 H 0.787(2) -0.116(3) 0.7464(19) 0.038(9) Uiso 1 1 d .
H24 H 0.687(3) 0.152(3) 0.810(2) 0.074(14) Uiso 1 1 d .
H25 H 0.777(3) 0.070(3) 0.825(2) 0.056(11) Uiso 1 1 d .
H26 H 0.758(2) 0.156(3) 0.739(2) 0.053(11) Uiso 1 1 d .

loop_
_atom_site_aniso_label
_atom_site_aniso_U_11
_atom_site_aniso_U_22
_atom_site_aniso_U_33
_atom_site_aniso_U_23
_atom_site_aniso_U_13
_atom_site_aniso_U_12
Fe1 0.0340(3) 0.0357(3) 0.0305(2) 0.0031(2) 0.01750(19) 0.0041(2)
O2 0.0271(11) 0.0340(12) 0.0314(12) 0.0073(10) 0.0103(9) 0.0028(9)
C3 0.0367(19) 0.0293(17) 0.0236(17) -0.0006(14) 0.0109(14) 0.0009(14)
C4 0.0401(18) 0.0228(16) 0.0370(19) 0.0036(14) 0.0197(15) 0.0046(14)
C5 0.0277(16) 0.0218(16) 0.0304(18) -0.0021(14) 0.0079(14) 0.0025(13)
C6 0.0380(19) 0.0245(16) 0.0239(17) -0.0009(14) 0.0126(14) -0.0017(14)
C7 0.0303(17) 0.0271(17) 0.0283(18) -0.0052(14) 0.0109(14) 0.0018(14)
C8 0.0417(18) 0.0395(19) 0.0261(16) 0.0000(16) 0.0154(14) -0.0030(17)
C9 0.0409(19) 0.0323(18) 0.0228(18) -0.0001(15) 0.0049(14) 0.0118(15)
C10 0.0362(18) 0.0349(18) 0.0234(17) 0.0038(15) 0.0153(14) 0.0022(15)
C11 0.048(2) 0.0292(18) 0.0235(17) -0.0016(14) 0.0074(15) 0.0088(16)
C12 0.042(2) 0.0385(19) 0.037(2) 0.0057(16) 0.0191(16) 0.0074(16)
C13 0.0376(19) 0.0304(17) 0.042(2) 0.0054(16) 0.0201(16) 0.0078(15)
C14 0.038(2) 0.044(2) 0.054(2) 0.0105(19) 0.0248(18) 0.0005(17)
C15 0.0308(18) 0.0242(16) 0.040(2) -0.0039(15) 0.0125(15) 0.0012(14)
C16 0.0376(19) 0.0283(17) 0.049(2) -0.0045(16) 0.0242(16) -0.0018(15)
C17 0.045(2) 0.0283(17) 0.0240(18) -0.0021(15) 0.0049(15) 0.0019(15)
C18 0.0417(18) 0.0319(18) 0.0215(15) -0.0017(15) 0.0038(13) 0.0091(16)
C19 0.052(2) 0.052(2) 0.046(2) 0.0104(19) 0.0329(17) 0.0152(19)
C20 0.050(2) 0.0283(18) 0.0248(17) 0.0031(14) 0.0098(15) 0.0168(16)
C21 0.045(2) 0.046(2) 0.032(2) 0.0105(17) 0.0157(16) 0.0092(17)
C22 0.046(2) 0.040(2) 0.0291(19) -0.0002(16) 0.0083(15) 0.0068(17)
C23 0.054(2) 0.035(2) 0.031(2) 0.0073(16) 0.0078(17) 0.0152(17)
C24 0.049(2) 0.033(2) 0.066(3) -0.0066(19) 0.036(2) -0.0085(17)
C25 0.044(2) 0.0344(18) 0.0249(18) -0.0017(15) 0.0129(15) 0.0031(16)
C26 0.0384(19) 0.045(2) 0.0270(18) 0.0002(16) 0.0035(15) 0.0135(16)
C27 0.0280(16) 0.0375(19) 0.061(2) 0.0007(19) 0.0179(15) 0.0011(16)
C28 0.065(2) 0.045(2) 0.0282(18) -0.0031(17) 0.0270(16) 0.0038(19)
C29 0.057(2) 0.0337(19) 0.032(2) 0.0048(16) 0.0115(17) 0.0075(17)
C30 0.063(2) 0.037(2) 0.035(2) 0.0045(17) 0.0237(18) 0.0110(18)
C31 0.0295(18) 0.0369(19) 0.039(2) -0.0063(16) 0.0032(15) 0.0059(15)
C32 0.0288(19) 0.045(2) 0.052(2) 0.0114(18) 0.0172(16) 0.0090(16)
C33 0.044(2) 0.0286(17) 0.0315(19) -0.0017(15) 0.0205(15) 0.0044(15)
C34 0.042(2) 0.042(2) 0.0270(18) 0.0011(16) 0.0043(15) 0.0128(17)
C35 0.0340(18) 0.059(2) 0.0338(19) 0.0100(18) 0.0099(14) -0.0051(17)
C36 0.072(3) 0.034(2) 0.055(3) 0.0076(19) 0.040(2) 0.0048(19)
C37 0.045(2) 0.052(3) 0.077(3) 0.020(3) 0.035(2) 0.017(2)
C38 0.038(2) 0.048(3) 0.073(3) 0.000(2) 0.003(2) -0.015(2)

loop_
_atom_type_symbol
_atom_type_description
_atom_type_scat_dispersion_real
_atom_type_scat_dispersion_imag
_atom_type_scat_source
C C 0.0033 0.0016 'International Tables Vol C Tables 4.2.6.8 and 6.1.1.4'
H H 0.0000 0.0000 'International Tables Vol C Tables 4.2.6.8 and 6.1.1.4'
O O 0.0106 0.0060 'International Tables Vol C Tables 4.2.6.8 and 6.1.1.4'
Fe Fe 0.3463 0.8444 'International Tables Vol C Tables 4.2.6.8 and 6.1.1.4'

loop_
_geom_angle_atom_site_label_1
_geom_angle_atom_site_label_2
_geom_angle_atom_site_label_3
_geom_angle
_geom_angle_site_symmetry_1
_geom_angle_site_symmetry_3
C35 Fe1 C19 121.61(14) . .
C35 Fe1 C8 41.07(12) . .
C19 Fe1 C8 158.26(14) . .
C35 Fe1 C12 120.42(14) . .
C19 Fe1 C12 68.40(13) . .
C8 Fe1 C12 106.80(13) . .
C35 Fe1 C14 104.62(14) . .
C19 Fe1 C14 41.12(13) . .
C8 Fe1 C14 121.46(14) . .
C12 Fe1 C14 40.65(12) . .
C35 Fe1 C21 157.44(14) . .
C19 Fe1 C21 68.35(14) . .
C8 Fe1 C21 122.73(13) . .
C12 Fe1 C21 40.72(13) . .
C14 Fe1 C21 68.73(14) . .
C35 Fe1 C32 41.01(13) . .
C19 Fe1 C32 106.47(14) . .
C8 Fe1 C32 68.91(13) . .
C12 Fe1 C32 156.23(13) . .
C14 Fe1 C32 120.23(13) . .
C21 Fe1 C32 160.99(14) . .
C35 Fe1 C28 159.13(14) . .
C19 Fe1 C28 40.59(14) . .
C8 Fe1 C28 159.24(13) . .
C12 Fe1 C28 68.18(14) . .
C14 Fe1 C28 68.73(15) . .
C21 Fe1 C28 40.42(13) . .
C32 Fe1 C28 123.94(14) . .
C35 Fe1 C13 68.40(13) . .
C19 Fe1 C13 122.49(13) . .
C8 Fe1 C13 68.55(13) . .
C12 Fe1 C13 161.82(12) . .
C14 Fe1 C13 156.96(13) . .
C21 Fe1 C13 125.86(14) . .
C32 Fe1 C13 40.28(12) . .
C28 Fe1 C13 109.57(14) . .
C35 Fe1 C10 68.69(12) . .
C19 Fe1 C10 158.95(14) . .
C8 Fe1 C10 40.88(12) . .
C12 Fe1 C10 124.66(12) . .
C14 Fe1 C10 159.39(13) . .
C21 Fe1 C10 109.58(13) . .
C32 Fe1 C10 68.29(12) . .
C28 Fe1 C10 124.21(13) . .
C13 Fe1 C10 40.50(11) . .
C4 O2 C5 118.6(2) . .
C6 C3 C7 176.1(3) . .
O2 C4 C16 124.4(3) . .
O2 C4 C33 113.9(3) . .
C16 C4 C33 121.7(3) . .
O2 C5 C7 114.4(3) . .
O2 C5 C15 122.8(3) . .
C7 C5 C15 122.8(3) . .
C3 C6 C10 176.1(3) . 2_556
C5 C7 C25 118.7(3) . .
C5 C7 C3 120.2(3) . .
C25 C7 C3 121.0(3) . .
C35 C8 C10 107.9(3) . .
C35 C8 Fe1 69.32(18) . .
C10 C8 Fe1 70.66(17) . .
C18 C9 C34 122.6(3) . .
C18 C9 C17 120.3(3) . .
C34 C9 C17 117.1(3) . .
C13 C10 C6 126.0(3) . 2_546
C13 C10 C8 107.5(3) . .
C6 C10 C8 126.4(3) 2_546 .
C13 C10 Fe1 69.54(18) . .
C6 C10 Fe1 131.0(2) 2_546 .
C8 C10 Fe1 68.46(17) . .
C20 C11 C18 176.2(3) . .
C14 C12 C21 108.7(3) . .
C14 C12 Fe1 69.74(18) . .
C21 C12 Fe1 69.81(18) . .
C32 C13 C10 108.6(3) . .
C32 C13 Fe1 69.29(18) . .
C10 C13 Fe1 69.96(17) . .
C12 C14 C19 107.1(3) . .
C12 C14 Fe1 69.61(19) . .
C19 C14 Fe1 69.27(19) . .
C31 C15 C5 116.4(3) . .
C31 C15 C27 121.2(3) . .
C5 C15 C27 122.2(3) . .
C4 C16 C24 117.5(3) . .
C4 C16 C27 121.2(3) . .
C24 C16 C27 121.3(3) . .
C18 C17 C22 122.1(3) 3_556 .
C18 C17 C9 119.1(3) 3_556 .
C22 C17 C9 118.8(3) . .
C9 C18 C17 120.6(3) . 3_556
C9 C18 C11 121.4(3) . .
C17 C18 C11 118.0(3) 3_556 .
C28 C19 C14 108.3(3) . .
C28 C19 Fe1 70.33(19) . .
C14 C19 Fe1 69.61(19) . .
C11 C20 C33 175.5(3) . .
C28 C21 C12 108.0(3) . .
C28 C21 Fe1 70.14(18) . .
C12 C21 Fe1 69.47(18) . .
C29 C22 C17 121.2(3) . .
C34 C23 C29 120.7(3) . .
C36 C24 C16 122.6(3) . .
C26 C25 C7 119.5(3) . .
C31 C26 C25 120.4(3) . .
C15 C27 C16 110.3(3) . .
C15 C27 C38 109.0(3) . .
C16 C27 C38 109.3(3) . .
C15 C27 C37 110.9(3) . .
C16 C27 C37 108.2(3) . .
C38 C27 C37 109.0(3) . .
C21 C28 C19 108.0(3) . .
C21 C28 Fe1 69.45(19) . .
C19 C28 Fe1 69.08(19) . .
C22 C29 C23 120.1(3) . .
C36 C30 C33 121.0(3) . .
C26 C31 C15 121.9(3) . .
C13 C32 C35 108.1(3) . .
C13 C32 Fe1 70.43(18) . .
C35 C32 Fe1 69.02(18) . .
C30 C33 C4 117.6(3) . .
C30 C33 C20 121.0(3) . .
C4 C33 C20 121.4(3) . .
C23 C34 C9 122.1(3) . .
C8 C35 C32 107.9(3) . .
C8 C35 Fe1 69.61(17) . .
C32 C35 Fe1 69.97(19) . .
C24 C36 C30 119.5(3) . .

loop_
_geom_bond_atom_site_label_1
_geom_bond_atom_site_label_2
_geom_bond_distance
_geom_bond_site_symmetry_2
Fe1 C35 2.028(3) .
Fe1 C19 2.030(3) .
Fe1 C8 2.032(3) .
Fe1 C12 2.033(3) .
Fe1 C14 2.034(3) .
Fe1 C21 2.037(3) .
Fe1 C32 2.041(3) .
Fe1 C28 2.046(3) .
Fe1 C13 2.056(3) .
Fe1 C10 2.062(3) .
O2 C4 1.370(4) .
O2 C5 1.374(3) .
C3 C6 1.190(4) .
C3 C7 1.445(4) .
C4 C16 1.388(4) .
C4 C33 1.411(4) .
C5 C7 1.385(4) .
C5 C15 1.399(4) .
C6 C10 1.430(4) 2_556
C7 C25 1.398(4) .
C8 C35 1.424(4) .
C8 C10 1.430(4) .
C9 C18 1.408(4) .
C9 C34 1.429(4) .
C9 C17 1.441(4) .
C10 C13 1.425(4) .
C10 C6 1.430(4) 2_546
C11 C20 1.203(4) .
C11 C18 1.438(5) .
C12 C14 1.412(4) .
C12 C21 1.416(4) .
C13 C32 1.411(4) .
C14 C19 1.427(5) .
C15 C31 1.392(4) .
C15 C27 1.521(5) .
C16 C24 1.399(5) .
C16 C27 1.531(5) .
C17 C18 1.420(4) 3_556
C17 C22 1.431(4) .
C18 C17 1.420(4) 3_556
C19 C28 1.414(5) .
C20 C33 1.437(5) .
C21 C28 1.411(4) .
C22 C29 1.362(4) .
C23 C34 1.355(4) .
C23 C29 1.407(5) .
C24 C36 1.362(5) .
C25 C26 1.383(4) .
C26 C31 1.380(5) .
C27 C38 1.534(5) .
C27 C37 1.542(5) .
C30 C36 1.380(5) .
C30 C33 1.407(4) .
C32 C35 1.426(5) .
